data_4085895
loop_
_publ_author_name
'Brendel, Matthias'
'Engelke, Ren\'e'
'Desai, Vidya G.'
'Rominger, Frank'
'Hofmann, Peter'

_publ_section_title
;
 Synthesis and Reactivity of Platinum(II)cis-Dialkyl,cis-Alkyl Chloro,
 andcis-Alkyl Hydrido Bis-N-heterocyclic Carbene Chelate Complexes
;
_journal_issue 12
_journal_name_full Organometallics
_journal_page_first 2870
_journal_paper_doi 10.1021/acs.organomet.5b00204
_journal_volume 34
_journal_year 2015
_chemical_formula_sum 'C16 H26 Cl4 N4 Pt'
_chemical_formula_weight 611.30
_chemical_name_common '1 in manuscript'
_chemical_name_systematic
;
 ?
;
_space_group_IT_number 14
_symmetry_cell_setting monoclinic
_symmetry_space_group_name_Hall '-P 2yn'
_symmetry_space_group_name_H-M 'P 1 21/n 1'
_atom_sites_solution_hydrogens geom
_atom_sites_solution_primary direct
_atom_sites_solution_secondary difmap
_audit_creation_method SHELXL-97
_cell_angle_alpha 90.00
_cell_angle_beta 98.0180(10)
_cell_angle_gamma 90.00
_cell_formula_units_Z 4
_cell_length_a 11.3057(2)
_cell_length_b 17.0862(3)
_cell_length_c 11.6872(2)
_cell_measurement_temperature 200(2)
_cell_volume 2235.56(7)
_computing_cell_refinement 'Bruker SMART'
_computing_data_collection 'Bruker SMART'
_computing_data_reduction 'Bruker SHELXTL'
_computing_molecular_graphics 'Bruker SHELXTL'
_computing_publication_material 'Bruker SHELXTL'
_computing_structure_refinement 'SHELXL-97 (Sheldrick, 1997)'
_computing_structure_solution 'SHELXS-97 (Sheldrick, 1990)'
_diffrn_ambient_temperature 200(2)
_diffrn_measured_fraction_theta_full 0.996
_diffrn_measured_fraction_theta_max 0.996
_diffrn_measurement_device_type 'CCD area detector'
_diffrn_measurement_method 'omega scans'
_diffrn_radiation_monochromator graphite
_diffrn_radiation_source 'fine-focus sealed tube'
_diffrn_radiation_type MoK\a
_diffrn_radiation_wavelength 0.71073
_diffrn_reflns_av_R_equivalents 0.0795
_diffrn_reflns_av_sigmaI/netI 0.0725
_diffrn_reflns_limit_h_max 14
_diffrn_reflns_limit_h_min -14
_diffrn_reflns_limit_k_max 22
_diffrn_reflns_limit_k_min -22
_diffrn_reflns_limit_l_max 15
_diffrn_reflns_limit_l_min -15
_diffrn_reflns_number 22796
_diffrn_reflns_theta_full 27.50
_diffrn_reflns_theta_max 27.50
_diffrn_reflns_theta_min 2.13
_exptl_absorpt_coefficient_mu 6.762
_exptl_absorpt_correction_T_max 0.8766
_exptl_absorpt_correction_T_min 0.3449
_exptl_absorpt_correction_type multi-scan
_exptl_absorpt_process_details
;
Sheldrick, G. M. (2008). <i>SADABS</i>. University of G\"ottingen,             Germany.
;
_exptl_crystal_colour colorless
_exptl_crystal_density_diffrn 1.816
_exptl_crystal_density_method 'not measured'
_exptl_crystal_description polyhedron
_exptl_crystal_F_000 1184
_exptl_crystal_size_max 0.20
_exptl_crystal_size_mid 0.12
_exptl_crystal_size_min 0.02
_refine_diff_density_max 1.207
_refine_diff_density_min -1.325
_refine_diff_density_rms 0.168
_refine_ls_extinction_method none
_refine_ls_goodness_of_fit_ref 0.990
_refine_ls_hydrogen_treatment constr
_refine_ls_matrix_type full
_refine_ls_number_parameters 245
_refine_ls_number_reflns 5129
_refine_ls_number_restraints 7
_refine_ls_restrained_S_all 0.989
_refine_ls_R_factor_all 0.0696
_refine_ls_R_factor_gt 0.0338
_refine_ls_shift/su_max 0.002
_refine_ls_shift/su_mean 0.000
_refine_ls_structure_factor_coef Fsqd
_refine_ls_weighting_details 'calc w=1/[\s^2^(Fo^2^)+(0.0228P)^2^+0.0000P] where P=(Fo^2^+2Fc^2^)/3'
_refine_ls_weighting_scheme calc
_refine_ls_wR_factor_gt 0.0582
_refine_ls_wR_factor_ref 0.0671
_reflns_number_gt 3630
_reflns_number_total 5129
_reflns_threshold_expression >2sigma(I)
_cod_data_source_file om5b00204_si_002.cif
_cod_data_source_block vd1
_cod_depositor_comments
;
The following automatic conversions were performed:

'_symmetry_cell_setting' value 'Monoclinic' changed to 'monoclinic'
according to
/usr/data/users/saulius/crontab/automatic-downloads/rss-feeds/ACS/lib/dictionaries/cif_core.dic
dictionary named 'cif_core.dic' version 2.4.2 from 2011-04-26.

Automatic conversion script
Id: cif_fix_values 3271 2015-04-21 07:52:19Z andrius 

 Adding full bibliography for 4085895--4085903.cif.
;
_cod_original_sg_symbol_H-M P2(1)/n
_cod_database_code 4085895

loop_
_symmetry_equiv_pos_as_xyz
'x, y, z'
'-x+1/2, y+1/2, -z+1/2'
'-x, -y, -z'
'x-1/2, -y-1/2, z-1/2'

loop_
_atom_site_label
_atom_site_type_symbol
_atom_site_fract_x
_atom_site_fract_y
_atom_site_fract_z
_atom_site_U_iso_or_equiv
_atom_site_adp_type
_atom_site_occupancy
_atom_site_symmetry_multiplicity
_atom_site_calc_flag
_atom_site_refinement_flags
_atom_site_disorder_assembly
_atom_site_disorder_group
Pt1 Pt 0.278953(18) 0.222293(11) 0.863155(17) 0.01864(7) Uani 1 1 d . . .
Cl1 Cl 0.48071(12) 0.18039(8) 0.87492(12) 0.0316(3) Uani 1 1 d . . .
Cl2 Cl 0.34997(12) 0.33748(8) 0.96354(12) 0.0286(3) Uani 1 1 d . . .
C1 C 0.1126(5) 0.2613(3) 0.8305(5) 0.0195(12) Uani 1 1 d . . .
N2 N 0.0263(4) 0.2907(2) 0.8891(4) 0.0254(11) Uani 1 1 d . . .
C3 C -0.0741(5) 0.3105(3) 0.8111(5) 0.0317(14) Uani 1 1 d . . .
H3 H -0.1463 0.3320 0.8302 0.038 Uiso 1 1 calc R . .
C4 C -0.0509(5) 0.2939(3) 0.7046(5) 0.0289(14) Uani 1 1 d . . .
H4 H -0.1026 0.3015 0.6341 0.035 Uiso 1 1 calc R . .
N5 N 0.0633(4) 0.2637(2) 0.7179(4) 0.0222(10) Uani 1 1 d . . .
C6 C 0.2189(5) 0.1332(3) 0.7642(4) 0.0230(12) Uani 1 1 d . . .
N7 N 0.2244(4) 0.0536(2) 0.7655(4) 0.0262(11) Uani 1 1 d . . .
C8 C 0.1692(5) 0.0241(3) 0.6608(5) 0.0356(15) Uani 1 1 d . . .
H8 H 0.1630 -0.0296 0.6397 0.043 Uiso 1 1 calc R . .
C9 C 0.1261(5) 0.0849(3) 0.5946(5) 0.0316(14) Uani 1 1 d . . .
H9 H 0.0826 0.0827 0.5190 0.038 Uiso 1 1 calc R . .
C10 C 0.1235(5) 0.2309(3) 0.6264(4) 0.0232(12) Uani 1 1 d . . .
H10A H 0.0694 0.2314 0.5521 0.028 Uiso 1 1 calc R . .
H10B H 0.1952 0.2623 0.6173 0.028 Uiso 1 1 calc R . .
N10 N 0.1578(4) 0.1508(2) 0.6586(4) 0.0208(10) Uani 1 1 d . . .
C11 C 0.0258(5) 0.2997(3) 1.0179(5) 0.0297(14) Uani 1 1 d . . .
C12 C 0.0543(6) 0.3848(4) 1.0491(6) 0.0503(19) Uani 1 1 d . . .
H12A H 0.0515 0.3928 1.1317 0.075 Uiso 1 1 calc R . .
H12B H -0.0046 0.4189 1.0041 0.075 Uiso 1 1 calc R . .
H12C H 0.1343 0.3976 1.0315 0.075 Uiso 1 1 calc R . .
C13 C 0.1143(6) 0.2449(4) 1.0849(5) 0.0422(17) Uani 1 1 d . . .
H13A H 0.0965 0.1910 1.0595 0.063 Uiso 1 1 calc R . .
H13B H 0.1085 0.2494 1.1676 0.063 Uiso 1 1 calc R . .
H13C H 0.1953 0.2587 1.0713 0.063 Uiso 1 1 calc R . .
C14 C -0.0975(5) 0.2789(4) 1.0448(5) 0.0490(18) Uani 1 1 d . . .
H14A H -0.1201 0.2271 1.0132 0.073 Uiso 1 1 calc R . .
H14B H -0.1552 0.3178 1.0098 0.073 Uiso 1 1 calc R . .
H14C H -0.0971 0.2784 1.1287 0.073 Uiso 1 1 calc R . .
C21 C 0.2781(6) -0.0002(3) 0.8617(5) 0.0343(14) Uani 1 1 d . . .
C22 C 0.2851(6) 0.0399(3) 0.9787(5) 0.0386(16) Uani 1 1 d . . .
H22A H 0.3396 0.0847 0.9813 0.058 Uiso 1 1 calc R . .
H22B H 0.3149 0.0027 1.0399 0.058 Uiso 1 1 calc R . .
H22C H 0.2055 0.0581 0.9903 0.058 Uiso 1 1 calc R . .
C23 C 0.1971(6) -0.0719(3) 0.8623(6) 0.0506(19) Uani 1 1 d . . .
H23A H 0.1149 -0.0549 0.8657 0.076 Uiso 1 1 calc R . .
H23B H 0.2248 -0.1044 0.9299 0.076 Uiso 1 1 calc R . .
H23C H 0.1998 -0.1025 0.7917 0.076 Uiso 1 1 calc R . .
C24 C 0.4012(6) -0.0249(4) 0.8360(6) 0.0472(18) Uani 1 1 d . . .
H24A H 0.3937 -0.0496 0.7596 0.071 Uiso 1 1 calc R . .
H24B H 0.4362 -0.0623 0.8948 0.071 Uiso 1 1 calc R . .
H24C H 0.4529 0.0212 0.8372 0.071 Uiso 1 1 calc R . .
C30 C -0.1810(14) 0.0676(10) 0.7441(12) 0.086(6) Uani 0.73(2) 1 d PD A 1
H30A H -0.2564 0.0835 0.7715 0.103 Uiso 0.73(2) 1 calc PR A 1
H30B H -0.1741 0.0971 0.6724 0.103 Uiso 0.73(2) 1 calc PR A 1
Cl3 Cl -0.1863(16) -0.0305(8) 0.7140(6) 0.142(5) Uani 0.73(2) 1 d PD A 1
Cl4 Cl -0.0630(4) 0.0912(2) 0.8471(4) 0.0542(17) Uani 0.73(2) 1 d PD A 1
C30B C -0.154(5) 0.0366(13) 0.717(4) 0.11(2) Uiso 0.27(2) 1 d PD A 2
H30C H -0.2397 0.0494 0.7108 0.131 Uiso 0.27(2) 1 calc PR A 2
H30D H -0.1238 0.0556 0.6467 0.131 Uiso 0.27(2) 1 calc PR A 2
Cl3B Cl -0.1357(9) -0.0634(9) 0.7272(10) 0.057(4) Uiso 0.27(2) 1 d PD A 2
Cl4B Cl -0.078(3) 0.0842(16) 0.836(2) 0.178(13) Uiso 0.27(2) 1 d PD A 2

loop_
_atom_site_aniso_label
_atom_site_aniso_U_11
_atom_site_aniso_U_22
_atom_site_aniso_U_33
_atom_site_aniso_U_23
_atom_site_aniso_U_13
_atom_site_aniso_U_12
Pt1 0.01965(11) 0.01675(10) 0.01888(11) 0.00000(11) 0.00044(7) 0.00061(11)
Cl1 0.0236(8) 0.0380(8) 0.0316(8) -0.0082(7) -0.0015(6) 0.0063(6)
Cl2 0.0327(8) 0.0188(7) 0.0314(8) -0.0011(6) -0.0052(6) -0.0027(6)
C1 0.021(3) 0.012(3) 0.027(3) 0.004(2) 0.005(2) -0.002(2)
N2 0.028(3) 0.023(3) 0.026(3) 0.001(2) 0.003(2) 0.002(2)
C3 0.024(3) 0.029(3) 0.042(4) 0.001(3) 0.003(3) 0.010(3)
C4 0.020(3) 0.022(3) 0.042(4) 0.005(3) -0.004(3) 0.006(2)
N5 0.023(3) 0.020(3) 0.022(2) 0.0060(19) 0.0017(19) 0.0000(19)
C6 0.022(3) 0.024(3) 0.021(3) -0.003(2) -0.002(2) -0.001(2)
N7 0.037(3) 0.016(2) 0.025(3) -0.002(2) -0.001(2) 0.006(2)
C8 0.046(4) 0.022(3) 0.036(4) -0.013(3) -0.004(3) 0.006(3)
C9 0.034(4) 0.035(4) 0.024(3) -0.011(3) -0.004(3) 0.000(3)
C10 0.028(3) 0.021(3) 0.020(3) 0.004(2) 0.002(2) 0.003(2)
N10 0.023(3) 0.018(2) 0.020(2) -0.0048(19) -0.0005(19) -0.0002(19)
C11 0.033(4) 0.028(3) 0.029(3) -0.005(2) 0.008(3) -0.001(3)
C12 0.060(5) 0.045(4) 0.046(4) -0.017(3) 0.006(4) 0.003(4)
C13 0.049(4) 0.055(4) 0.025(3) 0.004(3) 0.015(3) 0.008(3)
C14 0.036(4) 0.076(5) 0.038(4) -0.008(4) 0.016(3) 0.002(4)
C21 0.049(4) 0.017(3) 0.034(3) -0.002(3) -0.005(3) -0.001(3)
C22 0.051(4) 0.033(4) 0.029(4) 0.009(3) -0.002(3) 0.004(3)
C23 0.075(6) 0.025(4) 0.048(5) 0.007(3) -0.003(4) -0.002(3)
C24 0.045(4) 0.036(4) 0.058(5) 0.001(3) -0.002(4) 0.021(3)
C30 0.062(9) 0.128(14) 0.058(9) 0.049(10) -0.020(8) -0.023(10)
Cl3 0.213(12) 0.119(7) 0.095(3) -0.044(4) 0.026(5) -0.098(8)
Cl4 0.052(2) 0.045(2) 0.067(2) -0.0092(13) 0.0128(14) -0.0141(13)

loop_
_atom_type_symbol
_atom_type_description
_atom_type_scat_dispersion_real
_atom_type_scat_dispersion_imag
_atom_type_scat_source
C C 0.0033 0.0016 'International Tables Vol C Tables 4.2.6.8 and 6.1.1.4'
H H 0.0000 0.0000 'International Tables Vol C Tables 4.2.6.8 and 6.1.1.4'
N N 0.0061 0.0033 'International Tables Vol C Tables 4.2.6.8 and 6.1.1.4'
Cl Cl 0.1484 0.1585 'International Tables Vol C Tables 4.2.6.8 and 6.1.1.4'
Pt Pt -1.7033 8.3905 'International Tables Vol C Tables 4.2.6.8 and 6.1.1.4'

loop_
_geom_angle_atom_site_label_1
_geom_angle_atom_site_label_2
_geom_angle_atom_site_label_3
_geom_angle
C6 Pt1 C1 84.6(2)
C6 Pt1 Cl2 173.80(15)
C1 Pt1 Cl2 93.61(15)
C6 Pt1 Cl1 92.90(16)
C1 Pt1 Cl1 171.93(15)
Cl2 Pt1 Cl1 88.02(5)
N5 C1 N2 104.5(4)
N5 C1 Pt1 116.6(4)
N2 C1 Pt1 138.9(4)
C1 N2 C3 109.6(5)
C1 N2 C11 129.7(5)
C3 N2 C11 120.6(5)
C4 C3 N2 108.0(5)
C3 C4 N5 106.0(5)
C1 N5 C4 111.9(4)
C1 N5 C10 121.9(4)
C4 N5 C10 125.9(5)
N10 C6 N7 104.3(4)
N10 C6 Pt1 116.8(4)
N7 C6 Pt1 138.8(4)
C6 N7 C8 109.8(4)
C6 N7 C21 128.9(4)
C8 N7 C21 121.2(4)
C9 C8 N7 107.9(5)
C8 C9 N10 105.9(5)
N10 C10 N5 107.8(4)
C6 N10 C9 112.0(4)
C6 N10 C10 121.6(4)
C9 N10 C10 126.2(5)
C13 C11 C14 108.1(5)
C13 C11 N2 111.1(4)
C14 C11 N2 108.3(5)
C13 C11 C12 111.5(5)
C14 C11 C12 110.2(5)
N2 C11 C12 107.7(5)
N7 C21 C22 111.1(4)
N7 C21 C24 107.7(5)
C22 C21 C24 111.5(5)
N7 C21 C23 108.2(5)
C22 C21 C23 108.2(5)
C24 C21 C23 110.0(5)
Cl3 C30 Cl4 112.1(8)
Cl3B C30B Cl4B 112.0(19)

loop_
_geom_bond_atom_site_label_1
_geom_bond_atom_site_label_2
_geom_bond_distance
Pt1 C6 1.974(5)
Pt1 C1 1.982(5)
Pt1 Cl2 2.3731(13)
Pt1 Cl1 2.3764(14)
C1 N5 1.357(6)
C1 N2 1.363(6)
N2 C3 1.395(7)
N2 C11 1.514(7)
C3 C4 1.338(8)
C4 N5 1.379(7)
N5 C10 1.458(6)
C6 N10 1.361(6)
C6 N7 1.361(7)
N7 C8 1.388(7)
N7 C21 1.513(7)
C8 C9 1.346(8)
C9 N10 1.371(7)
C10 N10 1.457(6)
C11 C13 1.507(8)
C11 C14 1.514(8)
C11 C12 1.523(8)
C21 C22 1.522(8)
C21 C24 1.524(8)
C21 C23 1.531(8)
C30 Cl3 1.712(13)
C30 Cl4 1.716(9)
C30B Cl3B 1.723(17)
C30B Cl4B 1.726(17)
